data_7216333
loop_
_publ_author_name
'Hu, Chunhua'
'Li, Qi'
'Englert, Ulli'

_publ_section_title
;
 Structural trends in one and two dimensional coordination polymers of
 cadmium(ii) with halide bridges and pyridine-type ligands
;
_journal_issue 94
_journal_name_full CrystEngComm
_journal_page_first 519
_journal_paper_doi 10.1039/b314522k
_journal_volume 5
_journal_year 2003
_chemical_formula_sum 'C10 H8 Br2 Cd N2'
_chemical_formula_weight 428.40
_chemical_name_systematic
; net-[bis(\m-beomo)-(\m-4,4'-bipyridyl)-cadmium(ii)]
(Compound 14, 293K data)
;
_space_group_IT_number 50
_symmetry_cell_setting orthorhombic
_symmetry_space_group_name_Hall '-P 2ab 2b'
_symmetry_space_group_name_H-M 'P b a n :2'
_atom_sites_solution_hydrogens geom
_atom_sites_solution_primary direct
_atom_sites_solution_secondary difmap
_cell_angle_alpha 90.00
_cell_angle_beta 90.00
_cell_angle_gamma 90.00
_cell_formula_units_Z 2
_cell_length_a 11.7857(10)
_cell_length_b 12.5282(10)
_cell_length_c 3.9105(3)
_cell_measurement_reflns_used 4988
_cell_measurement_temperature 293(2)
_cell_measurement_theta_max 26.06
_cell_measurement_theta_min 2.37
_cell_volume 577.40(8)
_computing_cell_refinement 'SMART (Bruker, 2001)'
_computing_data_collection 'SMART (Bruker, 2001)'
_computing_data_reduction 'SAINT+ (Bruker, 1999)'
_computing_molecular_graphics 'PLATON (Spek, 2003)'
_computing_publication_material 'SHELXTL (Sheldrick, 1998)'
_computing_structure_refinement 'SHELXTL (Sheldrick, 1998)'
_computing_structure_solution 'SHELXTL (Sheldrick, 1998)'
_diffrn_ambient_temperature 293(2)
_diffrn_measured_fraction_theta_full 1.000
_diffrn_measured_fraction_theta_max 1.000
_diffrn_measurement_device_type 'Bruker SMART APEX CCD diffractometer'
_diffrn_measurement_method 'omega scans'
_diffrn_radiation_monochromator graphite
_diffrn_radiation_source 'fine-focus sealed tube'
_diffrn_radiation_type MoK\a
_diffrn_radiation_wavelength 0.71073
_diffrn_reflns_av_R_equivalents 0.0607
_diffrn_reflns_av_sigmaI/netI 0.0370
_diffrn_reflns_limit_h_max 14
_diffrn_reflns_limit_h_min -14
_diffrn_reflns_limit_k_max 15
_diffrn_reflns_limit_k_min -15
_diffrn_reflns_limit_l_max 4
_diffrn_reflns_limit_l_min -4
_diffrn_reflns_number 4988
_diffrn_reflns_theta_full 26.06
_diffrn_reflns_theta_max 26.06
_diffrn_reflns_theta_min 2.37
_diffrn_standards_decay_% 0
_exptl_absorpt_coefficient_mu 8.777
_exptl_absorpt_correction_T_max 1.000000
_exptl_absorpt_correction_T_min 0.671891
_exptl_absorpt_correction_type empirical
_exptl_absorpt_process_details 'SADABS (1996)'
_exptl_crystal_colour colourless
_exptl_crystal_density_diffrn 2.464
_exptl_crystal_density_method 'not measured'
_exptl_crystal_description plate
_exptl_crystal_F_000 400
_exptl_crystal_size_max 0.14
_exptl_crystal_size_mid 0.09
_exptl_crystal_size_min 0.03
_refine_diff_density_max 0.773
_refine_diff_density_min -0.459
_refine_diff_density_rms 0.130
_refine_ls_extinction_method none
_refine_ls_goodness_of_fit_ref 1.015
_refine_ls_hydrogen_treatment constr
_refine_ls_matrix_type full
_refine_ls_number_parameters 37
_refine_ls_number_reflns 580
_refine_ls_number_restraints 0
_refine_ls_restrained_S_all 1.015
_refine_ls_R_factor_all 0.0625
_refine_ls_R_factor_gt 0.0287
_refine_ls_shift/su_max 0.000
_refine_ls_shift/su_mean 0.000
_refine_ls_structure_factor_coef Fsqd
_refine_ls_weighting_details 'calc w=1/[\s^2^(Fo^2^)+(0.0285P)^2^+0.3286P] where P=(Fo^2^+2Fc^2^)/3'
_refine_ls_weighting_scheme calc
_refine_ls_wR_factor_gt 0.0597
_refine_ls_wR_factor_ref 0.0702
_reflns_number_gt 336
_reflns_number_total 580
_reflns_threshold_expression >2sigma(I)
_cod_data_source_file b314522k.txt
_cod_data_source_block hc219
_cod_depositor_comments
;
The following automatic conversions were performed:

'_symmetry_cell_setting' value 'Orthorhombic' changed to
'orthorhombic' according to
/usr/data/users/saulius/automatic-downloads/retrospective/RSC/lib/dictionaries/cif_core.dic
dictionary named 'cif_core.dic' version 2.4.2 from 2011-04-26.

Automatic conversion script
Id: cif_fix_values 2281 2013-09-26 08:29:07Z andrius 
;
_cod_original_sg_symbol_H-M Pban
_cod_database_code 7216333

loop_
_symmetry_equiv_pos_as_xyz
'x, y, z'
'-x+1/2, -y+1/2, z'
'-x+1/2, y, -z'
'x, -y+1/2, -z'
'-x, -y, -z'
'x-1/2, y-1/2, -z'
'x-1/2, -y, z'
'-x, y-1/2, z'

loop_
_atom_site_label
_atom_site_type_symbol
_atom_site_fract_x
_atom_site_fract_y
_atom_site_fract_z
_atom_site_U_iso_or_equiv
_atom_site_adp_type
_atom_site_occupancy
_atom_site_symmetry_multiplicity
_atom_site_calc_flag
_atom_site_refinement_flags
Cd Cd 0.2500 0.2500 0.5000 0.0277(2) Uani 1 4 d S
Br Br 0.2500 0.09315(5) 0.0000 0.0325(2) Uani 1 2 d S
N N 0.0509(4) 0.2500 0.5000 0.0337(15) Uani 1 2 d S
C1 C -0.0089(5) 0.1627(4) 0.570(2) 0.041(2) Uani 1 1 d .
H1 H 0.0328 0.0971 0.6221 0.053 Uiso 1 1 calc R
C2 C -0.1252(5) 0.1585(5) 0.5726(17) 0.039(2) Uani 1 1 d .
H2 H -0.1642 0.0914 0.6257 0.050 Uiso 1 1 calc R
C3 C -0.1874(5) 0.2500 0.5000 0.0317(17) Uani 1 2 d S

loop_
_atom_site_aniso_label
_atom_site_aniso_U_11
_atom_site_aniso_U_22
_atom_site_aniso_U_33
_atom_site_aniso_U_23
_atom_site_aniso_U_13
_atom_site_aniso_U_12
Cd 0.0170(4) 0.0323(4) 0.0340(4) 0.000 0.000 0.000
Br 0.0342(5) 0.0293(4) 0.0340(5) 0.000 -0.0026(7) 0.000
N 0.017(3) 0.033(3) 0.051(4) 0.008(6) 0.000 0.000
C1 0.022(3) 0.029(3) 0.072(7) 0.011(4) -0.004(4) 0.000(3)
C2 0.026(3) 0.030(3) 0.060(6) 0.009(3) -0.006(3) -0.001(3)
C3 0.021(3) 0.037(4) 0.037(4) -0.010(11) 0.000 0.000

loop_
_atom_type_symbol
_atom_type_description
_atom_type_scat_dispersion_real
_atom_type_scat_dispersion_imag
_atom_type_scat_source
C C 0.0033 0.0016 'International Tables Vol C Tables 4.2.6.8 and 6.1.1.4'
H H 0.0000 0.0000 'International Tables Vol C Tables 4.2.6.8 and 6.1.1.4'
N N 0.0061 0.0033 'International Tables Vol C Tables 4.2.6.8 and 6.1.1.4'
Br Br -0.2901 2.4595 'International Tables Vol C Tables 4.2.6.8 and 6.1.1.4'
Cd Cd -0.8075 1.2024 'International Tables Vol C Tables 4.2.6.8 and 6.1.1.4'

loop_
_geom_angle_atom_site_label_1
_geom_angle_atom_site_label_2
_geom_angle_atom_site_label_3
_geom_angle
_geom_angle_site_symmetry_1
_geom_angle_site_symmetry_3
N Cd N 180.0 2 .
N Cd Br 90.0 2 .
N Cd Br 90.0 . .
N Cd Br 90.0 2 2_556
N Cd Br 90.0 . 2_556
Br Cd Br 180.0 . 2_556
N Cd Br 90.0 2 1_556
N Cd Br 90.0 . 1_556
Br Cd Br 89.71(2) . 1_556
Br Cd Br 90.29(2) 2_556 1_556
N Cd Br 90.0 2 2
N Cd Br 90.0 . 2
Br Cd Br 90.29(2) . 2
Br Cd Br 89.71(2) 2_556 2
Br Cd Br 180.0 1_556 2
Cd Br Cd 89.71(2) . 1_554
C1 N C1 116.0(6) . 4_556
C1 N Cd 122.0(3) . .
C1 N Cd 122.0(3) 4_556 .
N C1 C2 124.3(6) . .
N C1 H1 117.9 . .
C2 C1 H1 117.9 . .
C1 C2 C3 119.6(6) . .
C1 C2 H2 120.2 . .
C3 C2 H2 120.2 . .
C2 C3 C2 116.4(6) 4_556 .
C2 C3 C3 121.8(3) 4_556 2_455
C2 C3 C3 121.8(3) . 2_455

loop_
_geom_bond_atom_site_label_1
_geom_bond_atom_site_label_2
_geom_bond_distance
_geom_bond_site_symmetry_2
Cd N 2.347(5) 2
Cd N 2.347(5) .
Cd Br 2.7721(5) .
Cd Br 2.7721(5) 2_556
Cd Br 2.7721(5) 1_556
Cd Br 2.7721(5) 2
Br Cd 2.7721(5) 1_554
N C1 1.329(6) .
N C1 1.329(6) 4_556
C1 C2 1.372(7) .
C1 H1 0.9800 .
C2 C3 1.389(7) .
C2 H2 0.9800 .
C3 C2 1.389(7) 4_556
C3 C3 1.476(13) 2_455
